data_8102017
loop_
_publ_author_name
'An, Z.'
'Wang, R.-S.'

_publ_section_title
;
Crystal structure of tetraaqua-bis(norfloxacin)barium(II) 
1,4-benzenedicarboxylate hydrate, 
[Ba(H~2~O)~4~(C~16~H~17~FN~3~O~3~)~2~][C~6~H~4~(COO)~2~] &#x00B7; H~2~O
;
_journal_issue 3
_journal_name_full 'Zeitschrift f\"ur Kristallographie - New Crystal Structures'
_journal_page_first 372
_journal_page_last 374
_journal_volume 221
_journal_year 2006
_chemical_formula_moiety 'C32 H42 Ba F2 N6 O10, C8 H4 O4, H2O'
_chemical_formula_structural '[Ba(H2O)4(C16H17FN3O3)2][C6H4(COO)2] &#x00B7; H2O'
_chemical_formula_sum 'C40 H48 Ba F2 N6 O15'
_chemical_formula_weight 1028.18
_chemical_name_systematic
; 
tetraaqua-bis(norfloxacin)barium(II) 1,4-benzenedicarboxylate hydrate
;
_space_group_IT_number 2
_symmetry_cell_setting triclinic
_symmetry_space_group_name_Hall '-P 1'
_symmetry_space_group_name_H-M 'P -1'
_atom_sites_solution_hydrogens geom
_atom_sites_solution_primary direct
_atom_sites_solution_secondary difmap
_audit_creation_method SHELXL-97
_cell_angle_alpha 101.920(2)
_cell_angle_beta 104.630(2)
_cell_angle_gamma 111.7030(10)
_cell_formula_units_Z 2
_cell_length_a 12.3050(12)
_cell_length_b 12.4716(12)
_cell_length_c 16.591(2)
_cell_measurement_reflns_used 8313
_cell_measurement_temperature 295(2)
_cell_measurement_theta_max 25.00
_cell_measurement_theta_min 1.36
_cell_volume 2157.8(4)
_computing_structure_refinement 'SHELXL-97 (Sheldrick, 1997)'
_computing_structure_solution 'SHELXS-97 (Sheldrick, 1990)'
_diffrn_ambient_temperature 295(2)
_diffrn_detector_area_resol_mean 10.000
_diffrn_measured_fraction_theta_full 0.976
_diffrn_measured_fraction_theta_max 0.976
_diffrn_measurement_device_type 'Bruker SMART APEX II CCD'
_diffrn_measurement_method omega
_diffrn_radiation_monochromator graphite
_diffrn_radiation_source 'fine-focus sealed tube'
_diffrn_radiation_type MoK\a
_diffrn_radiation_wavelength 0.71073
_diffrn_reflns_av_R_equivalents 0.0238
_diffrn_reflns_av_sigmaI/netI 0.0460
_diffrn_reflns_limit_h_max 14
_diffrn_reflns_limit_h_min -14
_diffrn_reflns_limit_k_max 14
_diffrn_reflns_limit_k_min -10
_diffrn_reflns_limit_l_max 19
_diffrn_reflns_limit_l_min -19
_diffrn_reflns_number 10715
_diffrn_reflns_theta_full 25.00
_diffrn_reflns_theta_max 25.00
_diffrn_reflns_theta_min 1.35
_diffrn_standards_decay_% 0
_diffrn_standards_interval_count 0
_diffrn_standards_interval_time 0
_diffrn_standards_number 0
_exptl_absorpt_coefficient_mu 1.006
_exptl_absorpt_correction_T_max 0.8397
_exptl_absorpt_correction_T_min 0.7391
_exptl_absorpt_correction_type multi-scan
_exptl_crystal_colour colorless
_exptl_crystal_density_diffrn 1.583
_exptl_crystal_density_method 'not measured'
_exptl_crystal_description block
_exptl_crystal_F_000 1048
_exptl_crystal_size_max 0.32
_exptl_crystal_size_mid 0.24
_exptl_crystal_size_min 0.18
_refine_diff_density_max 2.909
_refine_diff_density_min -1.245
_refine_diff_density_rms 0.159
_refine_ls_extinction_method none
_refine_ls_goodness_of_fit_ref 1.096
_refine_ls_hydrogen_treatment constr
_refine_ls_matrix_type full
_refine_ls_number_parameters 579
_refine_ls_number_reflns 7412
_refine_ls_number_restraints 0
_refine_ls_restrained_S_all 1.096
_refine_ls_R_factor_all 0.0561
_refine_ls_R_factor_gt 0.0538
_refine_ls_shift/su_max 0.000
_refine_ls_shift/su_mean 0.000
_refine_ls_structure_factor_coef Fsqd
_refine_ls_weighting_details 'calc w=1/[\s^2^(Fo^2^)+(0.1052P)^2^+6.7371P] where P=(Fo^2^+2Fc^2^)/3'
_refine_ls_weighting_scheme calc
_refine_ls_wR_factor_gt 0.1664
_refine_ls_wR_factor_ref 0.1698
_reflns_number_gt 6969
_reflns_number_total 7412
_reflns_threshold_expression >2sigma(I)
_cod_data_source_file 1267-1834.cff
_cod_data_source_block BaNorf
_cod_original_cell_volume 2157.7(4)
_cod_original_sg_symbol_H-M P-1
_cod_database_code 8102017

loop_
_symmetry_equiv_pos_as_xyz
'x, y, z'
'-x, -y, -z'

loop_
_atom_site_label
_atom_site_type_symbol
_atom_site_fract_x
_atom_site_fract_y
_atom_site_fract_z
_atom_site_U_iso_or_equiv
_atom_site_adp_type
_atom_site_occupancy
_atom_site_symmetry_multiplicity
_atom_site_Wyckoff_symbol
_atom_site_calc_flag
_atom_site_refinement_flags
_atom_site_disorder_assembly
_atom_site_disorder_group
Ba1 Ba 0.16713(3) 0.31701(3) 0.243671(19) 0.02758(14) Uani 1 2 i d . . .
F1 F 0.6189(3) 0.7450(3) 0.1141(3) 0.0423(8) Uani 1 2 i d . . .
F2 F -0.2665(3) -0.1639(4) 0.3462(3) 0.0484(9) Uani 1 2 i d . . .
O1 O 0.1814(4) 0.1343(4) 0.1353(3) 0.0485(12) Uani 1 2 i d . . .
O1W O -0.0881(4) 0.1565(5) 0.1400(3) 0.0595(14) Uani 1 2 i d . . .
H1W1 H -0.1349 0.1062 0.0910 0.089 Uiso 1 2 i d R . .
H1W2 H -0.1300 0.1580 0.1712 0.089 Uiso 1 2 i d R . .
O2 O 0.2163(4) 0.0100(4) 0.0422(3) 0.0405(10) Uani 1 2 i d . . .
O2W O 0.0235(4) 0.4029(5) 0.3227(3) 0.0524(12) Uani 1 2 i d . . .
H2W1 H -0.0442 0.3422 0.3055 0.079 Uiso 1 2 i d R . .
H2W2 H 0.0117 0.4560 0.3053 0.079 Uiso 1 2 i d R . .
O3 O 0.3049(4) 0.3816(4) 0.1424(3) 0.0339(9) Uani 1 2 i d . . .
O3W O 0.3340(5) 0.5609(4) 0.3417(3) 0.0586(13) Uani 1 2 i d . . .
H3W1 H 0.3845 0.6056 0.3915 0.088 Uiso 1 2 i d R . .
H3W2 H 0.3253 0.6041 0.3118 0.088 Uiso 1 2 i d R . .
O4W O 0.0798(5) 0.4559(4) 0.1498(3) 0.0494(11) Uani 1 2 i d . . .
H4W1 H 0.0402 0.4795 0.1760 0.074 Uiso 1 2 i d R . .
H4W2 H 0.1487 0.5134 0.1633 0.074 Uiso 1 2 i d R . .
O5W O -0.0009(5) 0.6049(5) 0.2656(4) 0.0650(14) Uani 1 2 i d . . .
H5W2 H 0.0457 0.6709 0.2643 0.098 Uiso 1 2 i d R . .
H5W1 H -0.0740 0.5932 0.2459 0.098 Uiso 1 2 i d R . .
O4 O 0.3571(4) 0.3111(4) 0.3625(3) 0.0478(12) Uani 1 2 i d . . .
O5 O 0.4923(4) 0.3090(4) 0.4779(3) 0.0395(10) Uani 1 2 i d . . .
O6 O 0.1044(4) 0.1768(4) 0.3439(3) 0.0368(9) Uani 1 2 i d . . .
O7 O -0.1936(5) 0.1931(5) 0.2702(4) 0.0654(15) Uani 1 2 i d . . .
O8 O -0.2799(5) 0.3140(5) 0.3023(4) 0.0694(17) Uani 1 2 i d . . .
O9 O -0.7158(5) -0.3193(5) 0.2232(4) 0.0663(16) Uani 1 2 i d . . .
O10 O -0.8276(4) -0.2131(5) 0.2297(3) 0.0537(12) Uani 1 2 i d . . .
N1 N 0.5631(4) 0.2789(4) 0.0835(3) 0.0339(10) Uani 1 2 i d . . .
N2 N 0.8069(4) 0.6903(4) 0.0846(3) 0.0296(10) Uani 1 2 i d . . .
N3 N 1.0514(4) 0.8574(4) 0.1010(3) 0.0329(10) Uani 1 2 i d . . .
H3N H 1.1321 0.8924 0.1230 0.040 Uiso 1 2 i calc R . .
N4 N 0.2428(4) -0.0183(4) 0.4743(3) 0.0320(10) Uani 1 2 i d . . .
N5 N -0.1841(4) -0.3163(4) 0.4156(3) 0.0315(10) Uani 1 2 i d . . .
N6 N -0.3466(4) -0.5520(4) 0.4126(3) 0.0353(11) Uani 1 2 i d . . .
H6N H -0.3796 -0.6303 0.3989 0.042 Uiso 1 2 i calc R . .
C1 C 0.2440(5) 0.1139(5) 0.0915(4) 0.0300(11) Uani 1 2 i d . . .
C2 C 0.3599(5) 0.2207(5) 0.0967(3) 0.0272(11) Uani 1 2 i d . . .
C3 C 0.3771(4) 0.3451(5) 0.1198(3) 0.0261(11) Uani 1 2 i d . . .
C4 C 0.4907(5) 0.4315(5) 0.1119(3) 0.0261(10) Uani 1 2 i d . . .
C5 C 0.5080(5) 0.5522(5) 0.1216(3) 0.0277(11) Uani 1 2 i d . . .
H5 H 0.4499 0.5767 0.1346 0.033 Uiso 1 2 i calc R . .
C6 C 0.6102(5) 0.6328(5) 0.1118(4) 0.0293(11) Uani 1 2 i d . . .
C7 C 0.7053(5) 0.6030(5) 0.0963(3) 0.0280(11) Uani 1 2 i d . . .
C8 C 0.6902(5) 0.4859(5) 0.0888(4) 0.0303(11) Uani 1 2 i d . . .
H8 H 0.7520 0.4641 0.0801 0.036 Uiso 1 2 i calc R . .
C9 C 0.5812(5) 0.3978(5) 0.0943(3) 0.0275(11) Uani 1 2 i d . . .
C10 C 0.4530(5) 0.1951(5) 0.0814(4) 0.0360(13) Uani 1 2 i d . . .
H10 H 0.4400 0.1142 0.0685 0.043 Uiso 1 2 i calc R . .
C11 C 0.8829(5) 0.8048(5) 0.1598(4) 0.0361(13) Uani 1 2 i d . . .
H11A H 0.9311 0.7895 0.2083 0.043 Uiso 1 2 i calc R . .
H11B H 0.8281 0.8339 0.1797 0.043 Uiso 1 2 i calc R . .
C12 C 0.9707(6) 0.9013(5) 0.1347(4) 0.0379(13) Uani 1 2 i d . . .
H12A H 0.9225 0.9218 0.0897 0.045 Uiso 1 2 i calc R . .
H12B H 1.0223 0.9748 0.1860 0.045 Uiso 1 2 i calc R . .
C13 C 0.9738(5) 0.7440(5) 0.0235(4) 0.0341(12) Uani 1 2 i d . . .
H13A H 1.0277 0.7149 0.0022 0.041 Uiso 1 2 i calc R . .
H13B H 0.9254 0.7612 -0.0237 0.041 Uiso 1 2 i calc R . .
C14 C 0.8851(5) 0.6455(5) 0.0489(4) 0.0314(12) Uani 1 2 i d . . .
H14A H 0.8322 0.5727 -0.0027 0.038 Uiso 1 2 i calc R . .
H14B H 0.9335 0.6237 0.0928 0.038 Uiso 1 2 i calc R . .
C15 C 0.6604(6) 0.2388(6) 0.0721(5) 0.0449(15) Uani 1 2 i d . . .
H15A H 0.7428 0.3043 0.1096 0.054 Uiso 1 2 i calc R . .
H15B H 0.6493 0.1687 0.0917 0.054 Uiso 1 2 i calc R . .
C16 C 0.6560(9) 0.2059(9) -0.0188(6) 0.071(2) Uani 1 2 i d . . .
H16A H 0.5702 0.1620 -0.0585 0.107 Uiso 1 2 i calc R . .
H16B H 0.6980 0.1553 -0.0261 0.107 Uiso 1 2 i calc R . .
H16C H 0.6970 0.2790 -0.0315 0.107 Uiso 1 2 i calc R . .
C17 C 0.3836(5) 0.2682(5) 0.4211(4) 0.0297(11) Uani 1 2 i d . . .
C18 C 0.2820(5) 0.1565(5) 0.4249(4) 0.0274(11) Uani 1 2 i d . . .
C19 C 0.1500(5) 0.1206(5) 0.3841(3) 0.0260(11) Uani 1 2 i d . . .
C20 C 0.0679(5) 0.0085(5) 0.3952(3) 0.0249(10) Uani 1 2 i d . . .
C21 C -0.0635(5) -0.0291(5) 0.3642(3) 0.0275(11) Uani 1 2 i d . . .
H21 H -0.0960 0.0174 0.3387 0.033 Uiso 1 2 i calc R . .
C22 C -0.1418(5) -0.1345(5) 0.3721(4) 0.0297(11) Uani 1 2 i d . . .
C23 C -0.0994(5) -0.2113(5) 0.4084(3) 0.0273(11) Uani 1 2 i d . . .
C24 C 0.0303(5) -0.1713(5) 0.4407(3) 0.0276(11) Uani 1 2 i d . . .
H24 H 0.0624 -0.2187 0.4654 0.033 Uiso 1 2 i calc R . .
C25 C 0.1136(5) -0.0606(5) 0.4367(3) 0.0257(10) Uani 1 2 i d . . .
C26 C 0.3196(5) 0.0873(5) 0.4679(4) 0.0323(12) Uani 1 2 i d . . .
H26 H 0.4055 0.1151 0.4952 0.039 Uiso 1 2 i calc R . .
C27 C -0.2915(6) -0.4041(6) 0.3348(4) 0.0407(14) Uani 1 2 i d . . .
H27A H -0.2651 -0.4541 0.2990 0.049 Uiso 1 2 i calc R . .
H27B H -0.3221 -0.3602 0.3005 0.049 Uiso 1 2 i calc R . .
C28 C -0.3948(6) -0.4848(6) 0.3590(4) 0.0419(14) Uani 1 2 i d . . .
H28A H -0.4235 -0.4352 0.3929 0.050 Uiso 1 2 i calc R . .
H28B H -0.4652 -0.5429 0.3057 0.050 Uiso 1 2 i calc R . .
C29 C -0.2343(5) -0.4653(6) 0.4926(4) 0.0369(13) Uani 1 2 i d . . .
H29A H -0.2018 -0.5112 0.5236 0.044 Uiso 1 2 i calc R . .
H29B H -0.2584 -0.4172 0.5319 0.044 Uiso 1 2 i calc R . .
C30 C -0.1323(5) -0.3800(5) 0.4684(4) 0.0337(12) Uani 1 2 i d . . .
H30A H -0.0629 -0.3205 0.5217 0.040 Uiso 1 2 i calc R . .
H30B H -0.1011 -0.4267 0.4346 0.040 Uiso 1 2 i calc R . .
C31 C 0.2991(6) -0.0836(6) 0.5222(4) 0.0409(14) Uani 1 2 i d . . .
H31A H 0.2497 -0.1164 0.5563 0.049 Uiso 1 2 i calc R . .
H31B H 0.3830 -0.0259 0.5634 0.049 Uiso 1 2 i calc R . .
C32 C 0.3062(8) -0.1868(7) 0.4613(6) 0.062(2) Uani 1 2 i d . . .
H32A H 0.2232 -0.2457 0.4216 0.094 Uiso 1 2 i calc R . .
H32B H 0.3442 -0.2256 0.4955 0.094 Uiso 1 2 i calc R . .
H32C H 0.3558 -0.1549 0.4278 0.094 Uiso 1 2 i calc R . .
C33 C -0.2813(6) 0.2115(6) 0.2816(4) 0.0427(14) Uani 1 2 i d . . .
C34 C -0.4010(6) 0.0991(6) 0.2662(4) 0.0364(13) Uani 1 2 i d . . .
C35 C -0.4005(6) -0.0146(6) 0.2484(4) 0.0413(14) Uani 1 2 i d . . .
H35 H -0.3303 -0.0223 0.2424 0.050 Uiso 1 2 i calc R . .
C36 C -0.5067(6) -0.1173(6) 0.2393(5) 0.0438(15) Uani 1 2 i d . . .
H36 H -0.5059 -0.1932 0.2294 0.053 Uiso 1 2 i calc R . .
C37 C -0.6137(5) -0.1070(5) 0.2451(4) 0.0356(13) Uani 1 2 i d . . .
C38 C -0.6124(6) 0.0066(6) 0.2611(4) 0.0396(13) Uani 1 2 i d . . .
H38 H -0.6839 0.0141 0.2637 0.047 Uiso 1 2 i calc R . .
C39 C -0.5057(6) 0.1099(6) 0.2733(4) 0.0387(13) Uani 1 2 i d . . .
H39 H -0.5052 0.1863 0.2863 0.046 Uiso 1 2 i calc R . .
C40 C -0.7279(6) -0.2225(6) 0.2318(4) 0.0453(16) Uani 1 2 i d . . .

loop_
_atom_site_aniso_label
_atom_site_aniso_U_11
_atom_site_aniso_U_22
_atom_site_aniso_U_33
_atom_site_aniso_U_23
_atom_site_aniso_U_13
_atom_site_aniso_U_12
Ba1 0.0262(2) 0.0278(2) 0.0330(2) 0.01583(15) 0.01443(14) 0.01092(15)
F1 0.0404(19) 0.0270(17) 0.066(2) 0.0229(16) 0.0299(17) 0.0106(15)
F2 0.0231(16) 0.050(2) 0.077(3) 0.037(2) 0.0199(17) 0.0115(16)
O1 0.046(3) 0.029(2) 0.079(3) 0.019(2) 0.045(3) 0.0095(19)
O1W 0.036(2) 0.066(3) 0.053(3) 0.000(3) 0.013(2) 0.010(2)
O2 0.035(2) 0.026(2) 0.051(2) 0.0096(19) 0.0217(19) 0.0016(17)
O2W 0.038(2) 0.053(3) 0.068(3) 0.024(2) 0.025(2) 0.016(2)
O3 0.030(2) 0.030(2) 0.049(2) 0.0179(18) 0.0233(18) 0.0127(17)
O3W 0.065(3) 0.037(3) 0.054(3) 0.015(2) 0.004(2) 0.014(2)
O4W 0.051(3) 0.038(2) 0.056(3) 0.017(2) 0.019(2) 0.016(2)
O5W 0.060(3) 0.058(3) 0.083(4) 0.032(3) 0.034(3) 0.023(3)
O4 0.026(2) 0.050(3) 0.071(3) 0.045(2) 0.013(2) 0.0091(19)
O5 0.026(2) 0.036(2) 0.042(2) 0.0184(19) 0.0059(17) 0.0004(17)
O6 0.0267(19) 0.037(2) 0.054(2) 0.031(2) 0.0169(18) 0.0128(18)
O7 0.045(3) 0.055(3) 0.094(4) 0.015(3) 0.042(3) 0.014(2)
O8 0.062(3) 0.036(3) 0.105(5) 0.010(3) 0.053(3) 0.008(2)
O9 0.054(3) 0.037(3) 0.094(4) 0.032(3) 0.010(3) 0.012(2)
O10 0.036(3) 0.055(3) 0.066(3) 0.034(3) 0.015(2) 0.012(2)
N1 0.024(2) 0.029(2) 0.050(3) 0.016(2) 0.019(2) 0.008(2)
N2 0.026(2) 0.024(2) 0.033(2) 0.0104(19) 0.0156(19) 0.0024(19)
N3 0.021(2) 0.029(2) 0.040(3) 0.016(2) 0.0130(19) -0.0010(19)
N4 0.026(2) 0.027(2) 0.040(3) 0.018(2) 0.008(2) 0.0078(19)
N5 0.026(2) 0.027(2) 0.031(2) 0.0115(19) 0.0091(19) 0.0004(19)
N6 0.027(2) 0.027(2) 0.047(3) 0.018(2) 0.017(2) 0.002(2)
C1 0.023(3) 0.026(3) 0.036(3) 0.012(2) 0.014(2) 0.003(2)
C2 0.020(2) 0.025(3) 0.032(3) 0.012(2) 0.014(2) 0.003(2)
C3 0.018(2) 0.028(3) 0.030(3) 0.015(2) 0.012(2) 0.004(2)
C4 0.021(2) 0.025(3) 0.030(3) 0.013(2) 0.010(2) 0.006(2)
C5 0.022(2) 0.026(3) 0.034(3) 0.010(2) 0.014(2) 0.007(2)
C6 0.030(3) 0.020(2) 0.035(3) 0.011(2) 0.016(2) 0.005(2)
C7 0.023(2) 0.024(3) 0.030(3) 0.011(2) 0.011(2) 0.001(2)
C8 0.024(3) 0.028(3) 0.034(3) 0.009(2) 0.013(2) 0.006(2)
C9 0.023(2) 0.023(3) 0.030(3) 0.008(2) 0.011(2) 0.004(2)
C10 0.031(3) 0.025(3) 0.046(3) 0.012(2) 0.019(3) 0.002(2)
C11 0.033(3) 0.027(3) 0.033(3) 0.004(2) 0.014(2) -0.001(2)
C12 0.036(3) 0.024(3) 0.044(3) 0.012(2) 0.014(3) 0.004(2)
C13 0.028(3) 0.033(3) 0.038(3) 0.012(2) 0.019(2) 0.005(2)
C14 0.027(3) 0.025(3) 0.036(3) 0.009(2) 0.017(2) 0.003(2)
C15 0.038(3) 0.038(3) 0.067(4) 0.019(3) 0.030(3) 0.017(3)
C16 0.073(6) 0.088(6) 0.075(6) 0.031(5) 0.042(5) 0.047(5)
C17 0.023(3) 0.026(3) 0.039(3) 0.012(2) 0.014(2) 0.007(2)
C18 0.022(2) 0.025(3) 0.034(3) 0.012(2) 0.012(2) 0.007(2)
C19 0.024(2) 0.023(2) 0.032(3) 0.011(2) 0.014(2) 0.008(2)
C20 0.025(2) 0.022(2) 0.028(2) 0.010(2) 0.012(2) 0.008(2)
C21 0.025(3) 0.028(3) 0.034(3) 0.016(2) 0.013(2) 0.012(2)
C22 0.020(2) 0.031(3) 0.036(3) 0.012(2) 0.012(2) 0.007(2)
C23 0.026(3) 0.023(3) 0.027(3) 0.009(2) 0.013(2) 0.004(2)
C24 0.026(3) 0.024(3) 0.031(3) 0.011(2) 0.011(2) 0.008(2)
C25 0.023(2) 0.024(3) 0.026(2) 0.009(2) 0.009(2) 0.006(2)
C26 0.023(3) 0.029(3) 0.037(3) 0.012(2) 0.008(2) 0.004(2)
C27 0.033(3) 0.034(3) 0.035(3) 0.013(3) 0.007(2) -0.002(3)
C28 0.028(3) 0.039(3) 0.047(3) 0.019(3) 0.011(3) 0.003(3)
C29 0.036(3) 0.033(3) 0.037(3) 0.020(3) 0.014(2) 0.005(3)
C30 0.029(3) 0.028(3) 0.038(3) 0.016(2) 0.012(2) 0.004(2)
C31 0.031(3) 0.039(3) 0.046(3) 0.025(3) 0.003(3) 0.010(3)
C32 0.051(4) 0.052(4) 0.082(6) 0.025(4) 0.011(4) 0.027(4)
C33 0.035(3) 0.045(4) 0.047(3) 0.012(3) 0.020(3) 0.014(3)
C34 0.036(3) 0.036(3) 0.030(3) 0.008(2) 0.010(2) 0.013(3)
C35 0.031(3) 0.044(4) 0.052(4) 0.015(3) 0.017(3) 0.019(3)
C36 0.040(3) 0.030(3) 0.058(4) 0.015(3) 0.011(3) 0.015(3)
C37 0.032(3) 0.034(3) 0.035(3) 0.015(2) 0.008(2) 0.010(2)
C38 0.032(3) 0.040(3) 0.046(3) 0.013(3) 0.014(3) 0.016(3)
C39 0.035(3) 0.030(3) 0.052(4) 0.013(3) 0.016(3) 0.016(3)
C40 0.036(3) 0.040(4) 0.049(4) 0.025(3) 0.005(3) 0.008(3)

loop_
_atom_type_symbol
_atom_type_description
_atom_type_scat_dispersion_real
_atom_type_scat_dispersion_imag
_atom_type_scat_source
C C 0.0033 0.0016 'International Tables Vol C Tables 4.2.6.8 and 6.1.1.4'
H H 0.0000 0.0000 'International Tables Vol C Tables 4.2.6.8 and 6.1.1.4'
N N 0.0061 0.0033 'International Tables Vol C Tables 4.2.6.8 and 6.1.1.4'
O O 0.0106 0.0060 'International Tables Vol C Tables 4.2.6.8 and 6.1.1.4'
F F 0.0171 0.0103 'International Tables Vol C Tables 4.2.6.8 and 6.1.1.4'
Ba Ba -0.3244 2.2819 'International Tables Vol C Tables 4.2.6.8 and 6.1.1.4'

loop_
_geom_angle_atom_site_label_1
_geom_angle_atom_site_label_2
_geom_angle_atom_site_label_3
_geom_angle
_geom_angle_site_symmetry_1
_geom_angle_site_symmetry_3
_geom_angle_publ_flag
O4 Ba1 O1 82.96(17) . . ?
O4 Ba1 O6 63.49(12) . . ?
O1 Ba1 O6 89.74(14) . . ?
O4 Ba1 O3 92.09(13) . . ?
O1 Ba1 O3 63.82(12) . . ?
O6 Ba1 O3 146.78(12) . . ?
O4 Ba1 O3W 74.41(15) . . ?
O1 Ba1 O3W 134.09(15) . . ?
O6 Ba1 O3W 113.57(15) . . ?
O3 Ba1 O3W 77.46(15) . . ?
O4 Ba1 O2W 112.55(16) . . ?
O1 Ba1 O2W 149.10(14) . . ?
O6 Ba1 O2W 75.26(14) . . ?
O3 Ba1 O2W 137.48(13) . . ?
O3W Ba1 O2W 76.78(16) . . ?
O4 Ba1 O1W 137.08(16) . . ?
O1 Ba1 O1W 77.24(15) . . ?
O6 Ba1 O1W 78.60(15) . . ?
O3 Ba1 O1W 111.89(14) . . ?
O3W Ba1 O1W 143.48(16) . . ?
O2W Ba1 O1W 73.42(15) . . ?
O4 Ba1 O4W 147.67(13) . . ?
O1 Ba1 O4W 111.84(15) . . ?
O6 Ba1 O4W 140.86(13) . . ?
O3 Ba1 O4W 71.27(13) . . ?
O3W Ba1 O4W 74.99(14) . . ?
O2W Ba1 O4W 69.71(15) . . ?
O1W Ba1 O4W 75.22(16) . . ?
C1 O1 Ba1 142.2(4) . . ?
Ba1 O1W H1W1 143.0 . . ?
Ba1 O1W H1W2 108.5 . . ?
H1W1 O1W H1W2 108.4 . . ?
Ba1 O2W H2W1 103.5 . . ?
Ba1 O2W H2W2 112.4 . . ?
H2W1 O2W H2W2 108.4 . . ?
C3 O3 Ba1 131.7(3) . . ?
Ba1 O3W H3W1 142.0 . . ?
Ba1 O3W H3W2 109.3 . . ?
H3W1 O3W H3W2 108.4 . . ?
Ba1 O4W H4W1 106.0 . . ?
Ba1 O4W H4W2 96.5 . . ?
H4W1 O4W H4W2 108.4 . . ?
H5W2 O5W H5W1 109.6 . . ?
C17 O4 Ba1 144.2(4) . . ?
C19 O6 Ba1 136.7(3) . . ?
C10 N1 C9 119.2(5) . . ?
C10 N1 C15 118.8(5) . . ?
C9 N1 C15 121.9(5) . . ?
C7 N2 C14 116.7(4) . . ?
C7 N2 C11 115.0(4) . . ?
C14 N2 C11 111.7(4) . . ?
C12 N3 C13 110.2(4) . . ?
C12 N3 H3N 124.9 . . ?
C13 N3 H3N 124.9 . . ?
C26 N4 C25 118.9(5) . . ?
C26 N4 C31 118.8(5) . . ?
C25 N4 C31 122.3(5) . . ?
C23 N5 C27 117.3(4) . . ?
C23 N5 C30 117.6(4) . . ?
C27 N5 C30 111.3(5) . . ?
C29 N6 C28 111.1(5) . . ?
C29 N6 H6N 124.4 . . ?
C28 N6 H6N 124.4 . . ?
O1 C1 O2 123.7(5) . . ?
O1 C1 C2 118.7(5) . . ?
O2 C1 C2 117.7(5) . . ?
C10 C2 C3 119.7(5) . . ?
C10 C2 C1 116.8(5) . . ?
C3 C2 C1 123.4(5) . . ?
O3 C3 C2 126.0(5) . . ?
O3 C3 C4 120.1(5) . . ?
C2 C3 C4 113.9(5) . . ?
C9 C4 C5 118.9(5) . . ?
C9 C4 C3 122.5(5) . . ?
C5 C4 C3 118.6(5) . . ?
C6 C5 C4 119.8(5) . . ?
C6 C5 H5 120.1 . . ?
C4 C5 H5 120.1 . . ?
F1 C6 C5 118.4(5) . . ?
F1 C6 C7 118.7(4) . . ?
C5 C6 C7 122.9(5) . . ?
C8 C7 N2 122.7(5) . . ?
C8 C7 C6 117.5(5) . . ?
N2 C7 C6 119.7(5) . . ?
C7 C8 C9 120.8(5) . . ?
C7 C8 H8 119.6 . . ?
C9 C8 H8 119.6 . . ?
N1 C9 C4 118.8(5) . . ?
N1 C9 C8 121.2(5) . . ?
C4 C9 C8 120.0(5) . . ?
N1 C10 C2 124.9(5) . . ?
N1 C10 H10 117.5 . . ?
C2 C10 H10 117.5 . . ?
N2 C11 C12 111.1(5) . . ?
N2 C11 H11A 109.4 . . ?
C12 C11 H11A 109.4 . . ?
N2 C11 H11B 109.4 . . ?
C12 C11 H11B 109.4 . . ?
H11A C11 H11B 108.0 . . ?
N3 C12 C11 110.4(5) . . ?
N3 C12 H12A 109.6 . . ?
C11 C12 H12A 109.6 . . ?
N3 C12 H12B 109.6 . . ?
C11 C12 H12B 109.6 . . ?
H12A C12 H12B 108.1 . . ?
N3 C13 C14 110.1(4) . . ?
N3 C13 H13A 109.6 . . ?
C14 C13 H13A 109.6 . . ?
N3 C13 H13B 109.6 . . ?
C14 C13 H13B 109.6 . . ?
H13A C13 H13B 108.2 . . ?
N2 C14 C13 110.1(5) . . ?
N2 C14 H14A 109.6 . . ?
C13 C14 H14A 109.6 . . ?
N2 C14 H14B 109.6 . . ?
C13 C14 H14B 109.6 . . ?
H14A C14 H14B 108.1 . . ?
C16 C15 N1 113.7(6) . . ?
C16 C15 H15A 108.8 . . ?
N1 C15 H15A 108.8 . . ?
C16 C15 H15B 108.8 . . ?
N1 C15 H15B 108.8 . . ?
H15A C15 H15B 107.7 . . ?
C15 C16 H16A 109.5 . . ?
C15 C16 H16B 109.5 . . ?
H16A C16 H16B 109.5 . . ?
C15 C16 H16C 109.5 . . ?
H16A C16 H16C 109.5 . . ?
H16B C16 H16C 109.5 . . ?
O4 C17 O5 124.4(5) . . ?
O4 C17 C18 119.1(5) . . ?
O5 C17 C18 116.5(5) . . ?
C26 C18 C19 119.7(5) . . ?
C26 C18 C17 117.2(5) . . ?
C19 C18 C17 123.1(5) . . ?
O6 C19 C18 125.6(5) . . ?
O6 C19 C20 120.4(5) . . ?
C18 C19 C20 114.0(5) . . ?
C25 C20 C21 118.6(5) . . ?
C25 C20 C19 122.9(5) . . ?
C21 C20 C19 118.5(5) . . ?
C22 C21 C20 119.4(5) . . ?
C22 C21 H21 120.3 . . ?
C20 C21 H21 120.3 . . ?
F2 C22 C21 117.7(5) . . ?
F2 C22 C23 118.8(5) . . ?
C21 C22 C23 123.5(5) . . ?
N5 C23 C24 123.2(5) . . ?
N5 C23 C22 120.4(5) . . ?
C24 C23 C22 116.3(5) . . ?
C23 C24 C25 121.5(5) . . ?
C23 C24 H24 119.3 . . ?
C25 C24 H24 119.3 . . ?
N4 C25 C20 118.9(5) . . ?
N4 C25 C24 120.7(5) . . ?
C20 C25 C24 120.5(5) . . ?
N4 C26 C18 125.5(5) . . ?
N4 C26 H26 117.2 . . ?
C18 C26 H26 117.2 . . ?
N5 C27 C28 109.8(5) . . ?
N5 C27 H27A 109.7 . . ?
C28 C27 H27A 109.7 . . ?
N5 C27 H27B 109.7 . . ?
C28 C27 H27B 109.7 . . ?
H27A C27 H27B 108.2 . . ?
N6 C28 C27 109.4(5) . . ?
N6 C28 H28A 109.8 . . ?
C27 C28 H28A 109.8 . . ?
N6 C28 H28B 109.8 . . ?
C27 C28 H28B 109.8 . . ?
H28A C28 H28B 108.2 . . ?
N6 C29 C30 111.4(5) . . ?
N6 C29 H29A 109.4 . . ?
C30 C29 H29A 109.4 . . ?
N6 C29 H29B 109.4 . . ?
C30 C29 H29B 109.4 . . ?
H29A C29 H29B 108.0 . . ?
N5 C30 C29 109.5(5) . . ?
N5 C30 H30A 109.8 . . ?
C29 C30 H30A 109.8 . . ?
N5 C30 H30B 109.8 . . ?
C29 C30 H30B 109.8 . . ?
H30A C30 H30B 108.2 . . ?
N4 C31 C32 112.7(6) . . ?
N4 C31 H31A 109.0 . . ?
C32 C31 H31A 109.0 . . ?
N4 C31 H31B 109.0 . . ?
C32 C31 H31B 109.0 . . ?
H31A C31 H31B 107.8 . . ?
C31 C32 H32A 109.5 . . ?
C31 C32 H32B 109.5 . . ?
H32A C32 H32B 109.5 . . ?
C31 C32 H32C 109.5 . . ?
H32A C32 H32C 109.5 . . ?
H32B C32 H32C 109.5 . . ?
O7 C33 O8 124.7(6) . . ?
O7 C33 C34 116.9(6) . . ?
O8 C33 C34 118.4(6) . . ?
C39 C34 C35 120.3(6) . . ?
C39 C34 C33 121.1(6) . . ?
C35 C34 C33 118.5(5) . . ?
C34 C35 C36 119.2(6) . . ?
C34 C35 H35 120.4 . . ?
C36 C35 H35 120.4 . . ?
C37 C36 C35 120.6(6) . . ?
C37 C36 H36 119.7 . . ?
C35 C36 H36 119.7 . . ?
C38 C37 C36 118.8(6) . . ?
C38 C37 C40 122.9(6) . . ?
C36 C37 C40 118.3(6) . . ?
C37 C38 C39 121.0(6) . . ?
C37 C38 H38 119.5 . . ?
C39 C38 H38 119.5 . . ?
C34 C39 C38 120.0(6) . . ?
C34 C39 H39 120.0 . . ?
C38 C39 H39 120.0 . . ?
O9 C40 O10 125.5(6) . . ?
O9 C40 C37 117.3(6) . . ?
O10 C40 C37 117.3(6) . . ?

loop_
_geom_bond_atom_site_label_1
_geom_bond_atom_site_label_2
_geom_bond_distance
_geom_bond_site_symmetry_2
_geom_bond_publ_flag
Ba1 O4 2.685(4) . ?
Ba1 O1 2.687(4) . ?
Ba1 O6 2.697(4) . ?
Ba1 O3 2.709(4) . ?
Ba1 O3W 2.787(5) . ?
Ba1 O2W 2.825(5) . ?
Ba1 O1W 2.833(5) . ?
Ba1 O4W 2.868(5) . ?
F1 C6 1.355(6) . ?
F2 C22 1.364(6) . ?
O1 C1 1.240(7) . ?
O1W H1W1 0.8200 . ?
O1W H1W2 0.8200 . ?
O2 C1 1.249(7) . ?
O2W H2W1 0.8200 . ?
O2W H2W2 0.8201 . ?
O3 C3 1.238(7) . ?
O3W H3W1 0.8200 . ?
O3W H3W2 0.8200 . ?
O4W H4W1 0.8199 . ?
O4W H4W2 0.8200 . ?
O5W H5W2 0.8201 . ?
O5W H5W1 0.8200 . ?
O4 C17 1.235(7) . ?
O5 C17 1.264(7) . ?
O6 C19 1.244(7) . ?
O7 C33 1.233(8) . ?
O8 C33 1.245(9) . ?
O9 C40 1.252(9) . ?
O10 C40 1.268(9) . ?
N1 C10 1.358(7) . ?
N1 C9 1.381(7) . ?
N1 C15 1.496(8) . ?
N2 C7 1.410(7) . ?
N2 C14 1.462(7) . ?
N2 C11 1.469(7) . ?
N3 C12 1.468(8) . ?
N3 C13 1.481(7) . ?
N3 H3N 0.8600 . ?
N4 C26 1.351(7) . ?
N4 C25 1.392(7) . ?
N4 C31 1.478(7) . ?
N5 C23 1.391(7) . ?
N5 C27 1.473(7) . ?
N5 C30 1.477(7) . ?
N6 C29 1.488(7) . ?
N6 C28 1.502(8) . ?
N6 H6N 0.8600 . ?
C1 C2 1.518(7) . ?
C2 C10 1.365(8) . ?
C2 C3 1.438(8) . ?
C3 C4 1.473(7) . ?
C4 C9 1.401(8) . ?
C4 C5 1.408(8) . ?
C5 C6 1.361(7) . ?
C5 H5 0.9300 . ?
C6 C7 1.417(8) . ?
C7 C8 1.377(8) . ?
C8 C9 1.423(7) . ?
C8 H8 0.9300 . ?
C10 H10 0.9300 . ?
C11 C12 1.504(8) . ?
C11 H11A 0.9700 . ?
C11 H11B 0.9700 . ?
C12 H12A 0.9700 . ?
C12 H12B 0.9700 . ?
C13 C14 1.527(7) . ?
C13 H13A 0.9700 . ?
C13 H13B 0.9700 . ?
C14 H14A 0.9700 . ?
C14 H14B 0.9700 . ?
C15 C16 1.460(11) . ?
C15 H15A 0.9700 . ?
C15 H15B 0.9700 . ?
C16 H16A 0.9600 . ?
C16 H16B 0.9600 . ?
C16 H16C 0.9600 . ?
C17 C18 1.515(7) . ?
C18 C26 1.360(8) . ?
C18 C19 1.441(7) . ?
C19 C20 1.471(7) . ?
C20 C25 1.393(7) . ?
C20 C21 1.420(7) . ?
C21 C22 1.369(7) . ?
C21 H21 0.9300 . ?
C22 C23 1.414(8) . ?
C23 C24 1.397(8) . ?
C24 C25 1.409(7) . ?
C24 H24 0.9300 . ?
C26 H26 0.9300 . ?
C27 C28 1.506(8) . ?
C27 H27A 0.9700 . ?
C27 H27B 0.9700 . ?
C28 H28A 0.9700 . ?
C28 H28B 0.9700 . ?
C29 C30 1.520(7) . ?
C29 H29A 0.9700 . ?
C29 H29B 0.9700 . ?
C30 H30A 0.9700 . ?
C30 H30B 0.9700 . ?
C31 C32 1.510(11) . ?
C31 H31A 0.9700 . ?
C31 H31B 0.9700 . ?
C32 H32A 0.9600 . ?
C32 H32B 0.9600 . ?
C32 H32C 0.9600 . ?
C33 C34 1.528(9) . ?
C34 C39 1.375(9) . ?
C34 C35 1.390(9) . ?
C35 C36 1.399(9) . ?
C35 H35 0.9300 . ?
C36 C37 1.393(9) . ?
C36 H36 0.9300 . ?
C37 C38 1.380(9) . ?
C37 C40 1.521(8) . ?
C38 C39 1.389(9) . ?
C38 H38 0.9300 . ?
C39 H39 0.9300 . ?

loop_
_geom_hbond_atom_site_label_D
_geom_hbond_atom_site_label_H
_geom_hbond_atom_site_label_A
_geom_hbond_distance_DH
_geom_hbond_distance_HA
_geom_hbond_distance_DA
_geom_hbond_angle_DHA
_geom_hbond_site_symmetry_A
O1W H1W1 O2 0.82 2.11 2.918(7) 166.4 2
O1W H1W2 O7 0.82 2.03 2.830(8) 166.3 .
O2W H2W1 O7 0.82 1.91 2.730(7) 174.6 .
O2W H2W2 O5W 0.82 2.14 2.955(8) 174.7 .
O3W H3W1 O5 0.82 2.08 2.890(6) 170.2 2_666
O3W H3W2 O9 0.82 1.97 2.785(7) 170.0 1_665
O4W H4W1 O5W 0.82 2.22 2.996(8) 158.9 .
O4W H4W2 O9 0.82 1.96 2.738(7) 157.4 1_665
O5W H5W2 O10 0.82 1.99 2.771(7) 157.6 1_665
N3 H3N O2 0.86 2.33 2.758(6) 111.2 1_665

loop_
_geom_torsion_atom_site_label_1
_geom_torsion_atom_site_label_2
_geom_torsion_atom_site_label_3
_geom_torsion_atom_site_label_4
_geom_torsion
_geom_torsion_site_symmetry_1
_geom_torsion_site_symmetry_2
_geom_torsion_site_symmetry_3
_geom_torsion_site_symmetry_4
_geom_torsion_publ_flag
O4 Ba1 O1 C1 -77.4(7) . . . . ?
O6 Ba1 O1 C1 -140.7(7) . . . . ?
O3 Ba1 O1 C1 18.4(7) . . . . ?
O3W Ba1 O1 C1 -17.2(8) . . . . ?
O2W Ba1 O1 C1 159.5(6) . . . . ?
O1W Ba1 O1 C1 140.9(7) . . . . ?
O4W Ba1 O1 C1 72.8(7) . . . . ?
O4 Ba1 O3 C3 42.5(5) . . . . ?
O1 Ba1 O3 C3 -38.6(4) . . . . ?
O6 Ba1 O3 C3 2.0(6) . . . . ?
O3W Ba1 O3 C3 116.1(5) . . . . ?
O2W Ba1 O3 C3 170.0(4) . . . . ?
O1W Ba1 O3 C3 -101.0(5) . . . . ?
O4W Ba1 O3 C3 -165.7(5) . . . . ?
O1 Ba1 O4 C17 -93.7(8) . . . . ?
O6 Ba1 O4 C17 -0.4(7) . . . . ?
O3 Ba1 O4 C17 -157.0(8) . . . . ?
O3W Ba1 O4 C17 126.7(8) . . . . ?
O2W Ba1 O4 C17 58.6(8) . . . . ?
O1W Ba1 O4 C17 -31.0(9) . . . . ?
O4W Ba1 O4 C17 145.9(7) . . . . ?
O4 Ba1 O6 C19 -26.4(5) . . . . ?
O1 Ba1 O6 C19 55.9(5) . . . . ?
O3 Ba1 O6 C19 20.2(7) . . . . ?
O3W Ba1 O6 C19 -83.3(6) . . . . ?
O2W Ba1 O6 C19 -151.5(6) . . . . ?
O1W Ba1 O6 C19 132.9(6) . . . . ?
O4W Ba1 O6 C19 -178.4(5) . . . . ?
Ba1 O1 C1 O2 -175.9(5) . . . . ?
Ba1 O1 C1 C2 3.3(10) . . . . ?
O1 C1 C2 C10 152.8(6) . . . . ?
O2 C1 C2 C10 -27.9(8) . . . . ?
O1 C1 C2 C3 -24.8(8) . . . . ?
O2 C1 C2 C3 154.5(5) . . . . ?
Ba1 O3 C3 C2 38.2(8) . . . . ?
Ba1 O3 C3 C4 -143.9(4) . . . . ?
C10 C2 C3 O3 -173.6(6) . . . . ?
C1 C2 C3 O3 3.9(8) . . . . ?
C10 C2 C3 C4 8.3(7) . . . . ?
C1 C2 C3 C4 -174.1(5) . . . . ?
O3 C3 C4 C9 174.3(5) . . . . ?
C2 C3 C4 C9 -7.6(7) . . . . ?
O3 C3 C4 C5 -6.4(7) . . . . ?
C2 C3 C4 C5 171.8(5) . . . . ?
C9 C4 C5 C6 1.4(8) . . . . ?
C3 C4 C5 C6 -177.9(5) . . . . ?
C4 C5 C6 F1 174.5(5) . . . . ?
C4 C5 C6 C7 -3.2(8) . . . . ?
C14 N2 C7 C8 10.3(7) . . . . ?
C11 N2 C7 C8 -123.4(6) . . . . ?
C14 N2 C7 C6 -166.3(5) . . . . ?
C11 N2 C7 C6 60.0(7) . . . . ?
F1 C6 C7 C8 -176.0(5) . . . . ?
C5 C6 C7 C8 1.6(8) . . . . ?
F1 C6 C7 N2 0.7(8) . . . . ?
C5 C6 C7 N2 178.4(5) . . . . ?
N2 C7 C8 C9 -175.0(5) . . . . ?
C6 C7 C8 C9 1.6(8) . . . . ?
C10 N1 C9 C4 6.6(8) . . . . ?
C15 N1 C9 C4 -174.8(5) . . . . ?
C10 N1 C9 C8 -174.2(5) . . . . ?
C15 N1 C9 C8 4.4(8) . . . . ?
C5 C4 C9 N1 -179.1(5) . . . . ?
C3 C4 C9 N1 0.3(8) . . . . ?
C5 C4 C9 C8 1.7(8) . . . . ?
C3 C4 C9 C8 -179.0(5) . . . . ?
C7 C8 C9 N1 177.5(5) . . . . ?
C7 C8 C9 C4 -3.3(8) . . . . ?
C9 N1 C10 C2 -5.9(9) . . . . ?
C15 N1 C10 C2 175.4(6) . . . . ?
C3 C2 C10 N1 -2.1(9) . . . . ?
C1 C2 C10 N1 -179.8(5) . . . . ?
C7 N2 C11 C12 -167.9(5) . . . . ?
C14 N2 C11 C12 56.1(7) . . . . ?
C13 N3 C12 C11 58.3(6) . . . . ?
N2 C11 C12 N3 -56.8(7) . . . . ?
C12 N3 C13 C14 -58.4(6) . . . . ?
C7 N2 C14 C13 169.0(5) . . . . ?
C11 N2 C14 C13 -55.9(6) . . . . ?
N3 C13 C14 N2 56.9(6) . . . . ?
C10 N1 C15 C16 94.8(8) . . . . ?
C9 N1 C15 C16 -83.9(8) . . . . ?
Ba1 O4 C17 O5 -163.7(5) . . . . ?
Ba1 O4 C17 C18 18.4(10) . . . . ?
O4 C17 C18 C26 158.0(6) . . . . ?
O5 C17 C18 C26 -20.1(8) . . . . ?
O4 C17 C18 C19 -20.8(8) . . . . ?
O5 C17 C18 C19 161.1(5) . . . . ?
Ba1 O6 C19 C18 31.9(9) . . . . ?
Ba1 O6 C19 C20 -149.5(4) . . . . ?
C26 C18 C19 O6 179.2(5) . . . . ?
C17 C18 C19 O6 -2.0(9) . . . . ?
C26 C18 C19 C20 0.6(7) . . . . ?
C17 C18 C19 C20 179.3(5) . . . . ?
O6 C19 C20 C25 177.6(5) . . . . ?
C18 C19 C20 C25 -3.7(7) . . . . ?
O6 C19 C20 C21 -4.1(8) . . . . ?
C18 C19 C20 C21 174.7(5) . . . . ?
C25 C20 C21 C22 -3.0(8) . . . . ?
C19 C20 C21 C22 178.6(5) . . . . ?
C20 C21 C22 F2 176.3(5) . . . . ?
C20 C21 C22 C23 -1.4(8) . . . . ?
C27 N5 C23 C24 -130.2(6) . . . . ?
C30 N5 C23 C24 6.7(8) . . . . ?
C27 N5 C23 C22 54.0(7) . . . . ?
C30 N5 C23 C22 -169.1(5) . . . . ?
F2 C22 C23 N5 1.4(8) . . . . ?
C21 C22 C23 N5 179.1(5) . . . . ?
F2 C22 C23 C24 -174.7(5) . . . . ?
C21 C22 C23 C24 3.1(8) . . . . ?
N5 C23 C24 C25 -176.2(5) . . . . ?
C22 C23 C24 C25 -0.3(8) . . . . ?
C26 N4 C25 C20 -1.1(8) . . . . ?
C31 N4 C25 C20 177.8(5) . . . . ?
C26 N4 C25 C24 179.0(5) . . . . ?
C31 N4 C25 C24 -2.1(8) . . . . ?
C21 C20 C25 N4 -174.3(5) . . . . ?
C19 C20 C25 N4 4.0(8) . . . . ?
C21 C20 C25 C24 5.6(8) . . . . ?
C19 C20 C25 C24 -176.0(5) . . . . ?
C23 C24 C25 N4 175.9(5) . . . . ?
C23 C24 C25 C20 -4.0(8) . . . . ?
C25 N4 C26 C18 -2.1(9) . . . . ?
C31 N4 C26 C18 178.9(6) . . . . ?
C19 C18 C26 N4 2.3(9) . . . . ?
C17 C18 C26 N4 -176.5(5) . . . . ?
C23 N5 C27 C28 -159.4(5) . . . . ?
C30 N5 C27 C28 61.1(7) . . . . ?
C29 N6 C28 C27 56.5(7) . . . . ?
N5 C27 C28 N6 -59.0(7) . . . . ?
C28 N6 C29 C30 -55.1(7) . . . . ?
C23 N5 C30 C29 162.4(5) . . . . ?
C27 N5 C30 C29 -58.3(6) . . . . ?
N6 C29 C30 N5 55.1(7) . . . . ?
C26 N4 C31 C32 -98.0(7) . . . . ?
C25 N4 C31 C32 83.1(7) . . . . ?
O7 C33 C34 C39 -177.0(6) . . . . ?
O8 C33 C34 C39 1.3(10) . . . . ?
O7 C33 C34 C35 5.5(9) . . . . ?
O8 C33 C34 C35 -176.2(7) . . . . ?
C39 C34 C35 C36 -1.2(9) . . . . ?
C33 C34 C35 C36 176.3(6) . . . . ?
C34 C35 C36 C37 2.2(10) . . . . ?
C35 C36 C37 C38 -0.9(10) . . . . ?
C35 C36 C37 C40 178.0(6) . . . . ?
C36 C37 C38 C39 -1.5(9) . . . . ?
C40 C37 C38 C39 179.7(6) . . . . ?
C35 C34 C39 C38 -1.1(9) . . . . ?
C33 C34 C39 C38 -178.5(6) . . . . ?
C37 C38 C39 C34 2.5(10) . . . . ?
C38 C37 C40 O9 -175.7(6) . . . . ?
C36 C37 C40 O9 5.4(9) . . . . ?
C38 C37 C40 O10 4.8(9) . . . . ?
C36 C37 C40 O10 -174.1(6) . . . . ?
